data_4324603
loop_
_publ_author_name
'Stephen M. Mansell'
'Rolfe H. Herber'
'Israel Nowik'
'Douglas H. Ross'
'Christopher A. Russell'
'Duncan F. Wass'

_publ_contact_author
; 
    Dr. Chris Russell 
    School of Chemistry
    University of Bristol
    Cantock's Close
    BS8 1TS Bristol
    UK
;
_publ_contact_author_email
;
Chris.Russell@bristol.ac.uk
;
_publ_contact_author_fax '0117 9290509'
_publ_contact_author_phone '0117 9287655'
_publ_section_title
;
 Coordination Chemistry of N-Heterocyclic Stannylenes: A Combined
 Synthetic and M\"ossbauer Spectroscopy Study
;
_journal_name_full 'Inorganic Chemistry'
_journal_page_first 2252
_journal_page_last 2263
_journal_paper_doi 10.1021/ic101920x
_journal_volume 50
_journal_year 2011
_chemical_formula_moiety 'C16 H26 Fe N2 O4 Sn'
_chemical_formula_sum 'C16 H26 Fe N2 O4 Sn'
_chemical_formula_weight 484.93
_chemical_name_systematic
; 
 ? 
;
_space_group_IT_number 15
_symmetry_cell_setting monoclinic
_symmetry_space_group_name_Hall '-C 2yc'
_symmetry_space_group_name_H-M 'C 1 2/c 1'
_atom_sites_solution_hydrogens geom
_atom_sites_solution_primary direct
_atom_sites_solution_secondary difmap
_audit_creation_method SHELXL-97
_cell_angle_alpha 90.00
_cell_angle_beta 111.787(2)
_cell_angle_gamma 90.00
_cell_formula_units_Z 4
_cell_length_a 17.9372(6)
_cell_length_b 9.8950(3)
_cell_length_c 12.1219(5)
_cell_measurement_reflns_used 6838
_cell_measurement_temperature 100(2)
_cell_measurement_theta_max 27.442
_cell_measurement_theta_min 2.396
_cell_volume 1997.82(13)
_computing_cell_refinement 'APEX-II and SAINT (Bruker, 2001)'
_computing_data_collection 'APEX-II (Bruker, 2004)'
_computing_data_reduction 'SAINT v7.51A (BRUKER)'
_computing_molecular_graphics SHELXTL
_computing_publication_material SHELXTL
_computing_structure_refinement 'SHELXL-97 (Sheldrick, 1997)'
_computing_structure_solution 'SHELXS-97 (Sheldrick, 1990)'
_diffrn_ambient_temperature 100(2)
_diffrn_detector_area_resol_mean '4096x4096pixels / 62x62mm'
_diffrn_measured_fraction_theta_full 0.995
_diffrn_measured_fraction_theta_max 0.995
_diffrn_measurement_device_type 'Bruker Kappa-APEX-II area-detector'
_diffrn_measurement_method '\f and \w scans'
_diffrn_radiation_monochromator graphite
_diffrn_radiation_source 'fine-focus sealed tube'
_diffrn_radiation_type MoK\a
_diffrn_radiation_wavelength 0.71073
_diffrn_reflns_av_R_equivalents 0.0237
_diffrn_reflns_av_sigmaI/netI 0.0194
_diffrn_reflns_limit_h_max 23
_diffrn_reflns_limit_h_min -23
_diffrn_reflns_limit_k_max 12
_diffrn_reflns_limit_k_min -12
_diffrn_reflns_limit_l_max 11
_diffrn_reflns_limit_l_min -15
_diffrn_reflns_number 9783
_diffrn_reflns_theta_full 27.53
_diffrn_reflns_theta_max 27.53
_diffrn_reflns_theta_min 3.26
_diffrn_standards_number 0
_exptl_absorpt_coefficient_mu 1.996
_exptl_absorpt_correction_T_max 0.924544
_exptl_absorpt_correction_T_min 0.750324
_exptl_absorpt_correction_type multi-scan
_exptl_absorpt_process_details sadabs
_exptl_crystal_colour Yellow
_exptl_crystal_density_diffrn 1.612
_exptl_crystal_description Block
_exptl_crystal_F_000 976
_exptl_crystal_size_max 0.19
_exptl_crystal_size_mid 0.06
_exptl_crystal_size_min 0.04
_refine_diff_density_max 1.128
_refine_diff_density_min -0.518
_refine_diff_density_rms 0.072
_refine_ls_extinction_method none
_refine_ls_goodness_of_fit_ref 1.013
_refine_ls_hydrogen_treatment constr
_refine_ls_matrix_type full
_refine_ls_number_parameters 114
_refine_ls_number_reflns 2291
_refine_ls_number_restraints 0
_refine_ls_restrained_S_all 1.013
_refine_ls_R_factor_all 0.0212
_refine_ls_R_factor_gt 0.0195
_refine_ls_shift/su_max 0.001
_refine_ls_shift/su_mean 0.000
_refine_ls_structure_factor_coef Fsqd
_refine_ls_weighting_details 'calc w=1/[\s^2^(Fo^2^)+(0.0282P)^2^+3.5570P] where P=(Fo^2^+2Fc^2^)/3'
_refine_ls_weighting_scheme calc
_refine_ls_wR_factor_gt 0.0508
_refine_ls_wR_factor_ref 0.0518
_reflns_number_gt 2157
_reflns_number_total 2291
_reflns_threshold_expression >2sigma(I)
_cod_data_source_file ic101920x_si_001_8.cif
_cod_data_source_block 11
_cod_original_cell_volume 1997.82(12)
_cod_database_code 4324603

loop_
_symmetry_equiv_pos_as_xyz
'x, y, z'
'-x, y, -z+1/2'
'x+1/2, y+1/2, z'
'-x+1/2, y+1/2, -z+1/2'
'-x, -y, -z'
'x, -y, z-1/2'
'-x+1/2, -y+1/2, -z'
'x+1/2, -y+1/2, z-1/2'

loop_
_atom_site_label
_atom_site_type_symbol
_atom_site_fract_x
_atom_site_fract_y
_atom_site_fract_z
_atom_site_U_iso_or_equiv
_atom_site_adp_type
_atom_site_occupancy
_atom_site_symmetry_multiplicity
_atom_site_calc_flag
_atom_site_refinement_flags
Sn1 Sn 0.5000 0.604370(16) 0.7500 0.01630(7) Uani 1 2 d S
Fe1 Fe 0.5000 0.85381(4) 0.7500 0.01650(9) Uani 1 2 d S
O1 O 0.65422(9) 0.85477(18) 0.95408(14) 0.0351(4) Uani 1 1 d .
O2 O 0.41787(9) 1.00280(17) 0.88100(15) 0.0343(4) Uani 1 1 d .
N1 N 0.41995(9) 0.45398(17) 0.72606(16) 0.0243(3) Uani 1 1 d .
C1 C 0.59387(12) 0.8514(2) 0.87608(18) 0.0234(4) Uani 1 1 d .
C2 C 0.45041(11) 0.9415(2) 0.83252(17) 0.0225(4) Uani 1 1 d .
C3 C 0.33910(11) 0.4535(2) 0.73278(18) 0.0234(4) Uani 1 1 d .
C4 C 0.27921(13) 0.3772(2) 0.6253(2) 0.0324(5) Uani 1 1 d .
H4A H 0.2783 0.4192 0.5516 0.049 Uiso 1 1 calc R
H4B H 0.2254 0.3814 0.6285 0.049 Uiso 1 1 calc R
H4C H 0.2959 0.2826 0.6277 0.049 Uiso 1 1 calc R
C5 C 0.31041(12) 0.5994(2) 0.7287(2) 0.0296(5) Uani 1 1 d .
H5A H 0.3484 0.6500 0.7955 0.044 Uiso 1 1 calc R
H5B H 0.2573 0.6005 0.7342 0.044 Uiso 1 1 calc R
H5C H 0.3072 0.6413 0.6538 0.044 Uiso 1 1 calc R
C6 C 0.34101(15) 0.3871(2) 0.8481(2) 0.0336(5) Uani 1 1 d .
H6A H 0.3598 0.2936 0.8515 0.050 Uiso 1 1 calc R
H6B H 0.2869 0.3877 0.8502 0.050 Uiso 1 1 calc R
H6C H 0.3776 0.4375 0.9164 0.050 Uiso 1 1 calc R
C7 C 0.45529(12) 0.3230(2) 0.7101(2) 0.0280(4) Uani 1 1 d .
H7 H 0.4281 0.2486 0.7368 0.034 Uiso 1 1 calc R
C8 C 0.44524(16) 0.2957(2) 0.5795(2) 0.0360(5) Uani 1 1 d .
H8A H 0.3886 0.3057 0.5280 0.054 Uiso 1 1 calc R
H8B H 0.4631 0.2036 0.5725 0.054 Uiso 1 1 calc R
H8C H 0.4777 0.3605 0.5555 0.054 Uiso 1 1 calc R

loop_
_atom_site_aniso_label
_atom_site_aniso_U_11
_atom_site_aniso_U_22
_atom_site_aniso_U_33
_atom_site_aniso_U_23
_atom_site_aniso_U_13
_atom_site_aniso_U_12
Sn1 0.01657(9) 0.01090(9) 0.01957(10) 0.000 0.00454(7) 0.000
Fe1 0.01769(17) 0.01237(17) 0.01828(18) 0.000 0.00535(14) 0.000
O1 0.0266(8) 0.0412(9) 0.0285(8) -0.0072(7) -0.0002(6) -0.0006(7)
O2 0.0353(8) 0.0319(8) 0.0401(9) -0.0080(7) 0.0192(7) 0.0024(7)
N1 0.0194(7) 0.0141(8) 0.0390(10) -0.0014(7) 0.0101(7) -0.0013(6)
C1 0.0261(9) 0.0195(9) 0.0248(10) -0.0024(8) 0.0097(8) -0.0008(8)
C2 0.0233(9) 0.0182(9) 0.0253(9) -0.0013(8) 0.0083(8) -0.0017(7)
C3 0.0196(8) 0.0182(9) 0.0316(10) -0.0020(8) 0.0087(8) -0.0037(7)
C4 0.0265(10) 0.0281(11) 0.0364(12) -0.0054(9) 0.0046(9) -0.0045(8)
C5 0.0209(9) 0.0214(10) 0.0464(13) -0.0021(9) 0.0125(9) 0.0001(7)
C6 0.0373(12) 0.0299(12) 0.0357(12) -0.0018(9) 0.0159(10) -0.0065(9)
C7 0.0273(10) 0.0173(10) 0.0356(12) -0.0012(8) 0.0075(9) -0.0011(7)
C8 0.0464(13) 0.0260(11) 0.0263(11) -0.0071(9) 0.0026(10) 0.0040(10)

loop_
_atom_type_symbol
_atom_type_description
_atom_type_scat_dispersion_real
_atom_type_scat_dispersion_imag
_atom_type_scat_source
C C 0.0033 0.0016 'International Tables Vol C Tables 4.2.6.8 and 6.1.1.4'
H H 0.0000 0.0000 'International Tables Vol C Tables 4.2.6.8 and 6.1.1.4'
N N 0.0061 0.0033 'International Tables Vol C Tables 4.2.6.8 and 6.1.1.4'
Fe Fe 0.3463 0.8444 'International Tables Vol C Tables 4.2.6.8 and 6.1.1.4'
Sn Sn -0.6537 1.4246 'International Tables Vol C Tables 4.2.6.8 and 6.1.1.4'
O O 0.0106 0.0060 'International Tables Vol C Tables 4.2.6.8 and 6.1.1.4'

loop_
_geom_angle_atom_site_label_1
_geom_angle_atom_site_label_2
_geom_angle_atom_site_label_3
_geom_angle
_geom_angle_site_symmetry_1
_geom_angle_site_symmetry_3
_geom_angle_publ_flag
N1 Sn1 N1 84.65(9) 2_656 . yes
N1 Sn1 Fe1 137.68(5) 2_656 . ?
N1 Sn1 Fe1 137.68(5) . . ?
C2 Fe1 C2 122.02(13) 2_656 . yes
C2 Fe1 C1 91.95(9) 2_656 2_656 yes
C2 Fe1 C1 88.77(9) . 2_656 yes
C2 Fe1 C1 88.77(9) 2_656 . yes
C2 Fe1 C1 91.95(9) . . yes
C1 Fe1 C1 178.51(13) 2_656 . yes
C2 Fe1 Sn1 118.99(6) 2_656 . yes
C2 Fe1 Sn1 118.99(7) . . yes
C1 Fe1 Sn1 89.25(7) 2_656 . yes
C1 Fe1 Sn1 89.25(7) . . yes
C3 N1 C7 118.52(16) . . ?
C3 N1 Sn1 130.88(13) . . ?
C7 N1 Sn1 110.34(12) . . ?
O1 C1 Fe1 177.1(2) . . ?
O2 C2 Fe1 176.45(19) . . ?
N1 C3 C5 108.67(16) . . ?
N1 C3 C6 111.11(17) . . ?
C5 C3 C6 109.13(18) . . ?
N1 C3 C4 110.11(17) . . ?
C5 C3 C4 108.32(17) . . ?
C6 C3 C4 109.44(17) . . ?
C3 C4 H4A 109.5 . . ?
C3 C4 H4B 109.5 . . ?
H4A C4 H4B 109.5 . . ?
C3 C4 H4C 109.5 . . ?
H4A C4 H4C 109.5 . . ?
H4B C4 H4C 109.5 . . ?
C3 C5 H5A 109.5 . . ?
C3 C5 H5B 109.5 . . ?
H5A C5 H5B 109.5 . . ?
C3 C5 H5C 109.5 . . ?
H5A C5 H5C 109.5 . . ?
H5B C5 H5C 109.5 . . ?
C3 C6 H6A 109.5 . . ?
C3 C6 H6B 109.5 . . ?
H6A C6 H6B 109.5 . . ?
C3 C6 H6C 109.5 . . ?
H6A C6 H6C 109.5 . . ?
H6B C6 H6C 109.5 . . ?
N1 C7 C7 108.31(13) . 2_656 ?
N1 C7 C8 113.03(18) . . ?
C7 C7 C8 110.0(2) 2_656 . ?
N1 C7 H7 108.5 . . ?
C7 C7 H7 108.5 2_656 . ?
C8 C7 H7 108.5 . . ?
C7 C8 H8A 109.5 . . ?
C7 C8 H8B 109.5 . . ?
H8A C8 H8B 109.5 . . ?
C7 C8 H8C 109.5 . . ?
H8A C8 H8C 109.5 . . ?
H8B C8 H8C 109.5 . . ?

loop_
_geom_bond_atom_site_label_1
_geom_bond_atom_site_label_2
_geom_bond_distance
_geom_bond_site_symmetry_2
_geom_bond_publ_flag
Sn1 N1 2.0127(16) 2_656 ?
Sn1 N1 2.0127(16) . yes
Sn1 Fe1 2.4683(4) . yes
Fe1 C2 1.790(2) 2_656 ?
Fe1 C2 1.790(2) . yes
Fe1 C1 1.806(2) 2_656 ?
Fe1 C1 1.806(2) . yes
O1 C1 1.143(3) . yes
O2 C2 1.144(2) . yes
N1 C3 1.482(2) . ?
N1 C7 1.487(3) . ?
C3 C5 1.527(3) . ?
C3 C6 1.534(3) . ?
C3 C4 1.543(3) . ?
C4 H4A 0.9800 . ?
C4 H4B 0.9800 . ?
C4 H4C 0.9800 . ?
C5 H5A 0.9800 . ?
C5 H5B 0.9800 . ?
C5 H5C 0.9800 . ?
C6 H6A 0.9800 . ?
C6 H6B 0.9800 . ?
C6 H6C 0.9800 . ?
C7 C7 1.535(4) 2_656 ?
C7 C8 1.549(3) . ?
C7 H7 1.0000 . ?
C8 H8A 0.9800 . ?
C8 H8B 0.9800 . ?
C8 H8C 0.9800 . ?

loop_
_geom_torsion_atom_site_label_1
_geom_torsion_atom_site_label_2
_geom_torsion_atom_site_label_3
_geom_torsion_atom_site_label_4
_geom_torsion
_geom_torsion_site_symmetry_1
_geom_torsion_site_symmetry_4
N1 Sn1 Fe1 C2 47.85(10) 2_656 2_656
N1 Sn1 Fe1 C2 -132.15(11) . 2_656
N1 Sn1 Fe1 C2 -132.15(10) 2_656 .
N1 Sn1 Fe1 C2 47.85(10) . .
N1 Sn1 Fe1 C1 139.66(10) 2_656 2_656
N1 Sn1 Fe1 C1 -40.34(10) . 2_656
N1 Sn1 Fe1 C1 -40.34(10) 2_656 .
N1 Sn1 Fe1 C1 139.66(10) . .
N1 Sn1 N1 C3 160.8(2) 2_656 .
Fe1 Sn1 N1 C3 -19.2(2) . .
N1 Sn1 N1 C7 -13.11(10) 2_656 .
Fe1 Sn1 N1 C7 166.89(10) . .
C2 Fe1 C1 O1 27(4) 2_656 .
C2 Fe1 C1 O1 -95(4) . .
C1 Fe1 C1 O1 146(4) 2_656 .
Sn1 Fe1 C1 O1 146(4) . .
C2 Fe1 C2 O2 31(3) 2_656 .
C1 Fe1 C2 O2 -61(3) 2_656 .
C1 Fe1 C2 O2 120(3) . .
Sn1 Fe1 C2 O2 -149(3) . .
C7 N1 C3 C5 -170.88(18) . .
Sn1 N1 C3 C5 15.6(3) . .
C7 N1 C3 C6 69.0(2) . .
Sn1 N1 C3 C6 -104.48(19) . .
C7 N1 C3 C4 -52.4(2) . .
Sn1 N1 C3 C4 134.10(17) . .
C3 N1 C7 C7 -139.1(2) . 2_656
Sn1 N1 C7 C7 35.7(2) . 2_656
C3 N1 C7 C8 98.8(2) . .
Sn1 N1 C7 C8 -86.44(18) . .
